data_4089585
loop_
_publ_author_name
'Townsend, Erik M.'
'Kilyanek, Stefan M.'
'Schrock, Richard R.'
'M\"uller, Peter'
'Smith, Stacey J.'
'Hoveyda, Amir H.'

_publ_section_title
;
 Synthesis of High Oxidation State Molybdenum Imido Heteroatom-Substituted
 Alkylidene Complexes.
;
_journal_issue 16
_journal_name_full Organometallics
_journal_page_first 4612
_journal_page_last 4617
_journal_paper_doi 10.1021/om400584f
_journal_volume 32
_journal_year 2013
_chemical_formula_sum 'C57 H68 Mo N2 O Si'
_chemical_formula_weight 921.16
_space_group_IT_number 2
_space_group_name_Hall '-P 1'
_space_group_name_H-M_alt 'P -1'
_symmetry_cell_setting triclinic
_symmetry_space_group_name_H-M 'P -1'
_atom_sites_solution_hydrogens geom
_atom_sites_solution_primary direct
_atom_sites_solution_secondary difmap
_audit_creation_method SHELXL-97
_cell_angle_alpha 98.741(2)
_cell_angle_beta 100.267(2)
_cell_angle_gamma 107.259(2)
_cell_formula_units_Z 2
_cell_length_a 11.0930(9)
_cell_length_b 11.2523(10)
_cell_length_c 21.8352(19)
_cell_measurement_reflns_used 9719
_cell_measurement_temperature 100(2)
_cell_measurement_theta_max 31.49
_cell_measurement_theta_min 2.26
_cell_volume 2499.5(4)
_computing_cell_refinement 'SAINT 7.46A (Bruker-AXS, 2011)'
_computing_data_collection 'APEX2 v2011.4.0 (Bruker-AXS, 2011)'
_computing_data_reduction 'SAINT 7.46A (Bruker-AXS, 2011)'
_computing_molecular_graphics 'Bruker SHELXTL'
_computing_publication_material 'Bruker SHELXTL'
_computing_structure_refinement 'SHELXL-97 (Sheldrick, 2008)'
_computing_structure_solution 'SHELXS-97 (Sheldrick, 2008)'
_diffrn_ambient_temperature 100(2)
_diffrn_detector_area_resol_mean 8.3
_diffrn_measured_fraction_theta_full 0.997
_diffrn_measured_fraction_theta_max 0.997
_diffrn_measurement_device_type 'Bruker Smart APEX2 CCD'
_diffrn_measurement_method '\f and \w scans'
_diffrn_radiation_monochromator 'Incoatec I\mS multilayer optics'
_diffrn_radiation_source 'I\mS micro-focus sealed tube'
_diffrn_radiation_type MoK\a
_diffrn_radiation_wavelength 0.71073
_diffrn_reflns_av_R_equivalents 0.0375
_diffrn_reflns_av_sigmaI/netI 0.0252
_diffrn_reflns_limit_h_max 16
_diffrn_reflns_limit_h_min -16
_diffrn_reflns_limit_k_max 16
_diffrn_reflns_limit_k_min -16
_diffrn_reflns_limit_l_max 32
_diffrn_reflns_limit_l_min -32
_diffrn_reflns_number 129577
_diffrn_reflns_theta_full 31.52
_diffrn_reflns_theta_max 31.52
_diffrn_reflns_theta_min 1.94
_exptl_absorpt_coefficient_mu 0.326
_exptl_absorpt_correction_T_max 0.9712
_exptl_absorpt_correction_T_min 0.9557
_exptl_absorpt_correction_type multi-scan
_exptl_absorpt_process_details 'SADABS (Sheldrick, 2009)'
_exptl_crystal_colour red
_exptl_crystal_density_diffrn 1.224
_exptl_crystal_density_method 'not measured'
_exptl_crystal_description block
_exptl_crystal_F_000 976
_exptl_crystal_size_max 0.14
_exptl_crystal_size_mid 0.09
_exptl_crystal_size_min 0.09
_refine_diff_density_max 0.700
_refine_diff_density_min -0.385
_refine_diff_density_rms 0.064
_refine_ls_extinction_method none
_refine_ls_goodness_of_fit_ref 1.042
_refine_ls_hydrogen_treatment mixed
_refine_ls_matrix_type full
_refine_ls_number_parameters 638
_refine_ls_number_reflns 16625
_refine_ls_number_restraints 238
_refine_ls_restrained_S_all 1.050
_refine_ls_R_factor_all 0.0375
_refine_ls_R_factor_gt 0.0321
_refine_ls_shift/su_max 0.005
_refine_ls_shift/su_mean 0.000
_refine_ls_structure_factor_coef Fsqd
_refine_ls_weighting_details 'calc w=1/[\s^2^(Fo^2^)+(0.0349P)^2^+1.5226P] where P=(Fo^2^+2Fc^2^)/3'
_refine_ls_weighting_scheme calc
_refine_ls_wR_factor_gt 0.0786
_refine_ls_wR_factor_ref 0.0810
_reflns_number_gt 14804
_reflns_number_total 16625
_reflns_threshold_expression >2sigma(I)
_cod_data_source_file om400584f_si_001.cif
_cod_data_source_block x13038
_cod_depositor_comments
;
The following automatic conversions were performed:

data item '_symmetry_cell_setting' value 'Triclinic' was changed to
'triclinic' in accordance with the
/home/saulius/struct/COD-crude-data/automatic-downloads/DataCite-retrospective/ACS/depositions/lib/dictionaries/cif_core.dic
dictionary named 'cif_core.dic' version 2.4.2 last updated on
2011-04-26.

Automatic conversion script
Id: cif_fix_values 6909 2019-04-08 15:41:33Z antanas 
;
_cod_original_sg_symbol_H-M P-1
_cod_database_code 4089585

loop_
_symmetry_equiv_pos_as_xyz
'x, y, z'
'-x, -y, -z'

loop_
_atom_site_label
_atom_site_type_symbol
_atom_site_fract_x
_atom_site_fract_y
_atom_site_fract_z
_atom_site_U_iso_or_equiv
_atom_site_adp_type
_atom_site_occupancy
_atom_site_symmetry_multiplicity
_atom_site_calc_flag
_atom_site_refinement_flags
_atom_site_disorder_assembly
_atom_site_disorder_group
Mo1 Mo 0.931424(9) 0.855086(10) 0.761497(5) 0.01345(3) Uani 1 1 d . . .
C1 C 0.88059(13) 0.99589(13) 0.78716(6) 0.0197(2) Uani 1 1 d D . .
H1 H 0.8433(17) 1.0101(17) 0.7477(7) 0.024 Uiso 1 1 d D . .
Si1 Si 0.89827(4) 1.11436(4) 0.860534(19) 0.02234(8) Uani 1 1 d . . .
C2 C 0.90986(17) 1.04176(17) 0.93167(7) 0.0306(3) Uani 1 1 d . . .
H2A H 0.8258 0.9781 0.9293 0.046 Uiso 1 1 calc R . .
H2B H 0.9335 1.1084 0.9705 0.046 Uiso 1 1 calc R . .
H2C H 0.9764 1.0006 0.9326 0.046 Uiso 1 1 calc R . .
C3 C 1.04837(16) 1.25285(15) 0.86981(8) 0.0312(3) Uani 1 1 d . . .
H3A H 1.1237 1.2237 0.8734 0.047 Uiso 1 1 calc R . .
H3B H 1.0599 1.3164 0.9083 0.047 Uiso 1 1 calc R . .
H3C H 1.0403 1.2911 0.8325 0.047 Uiso 1 1 calc R . .
C4 C 0.75263(17) 1.16719(18) 0.84871(9) 0.0337(3) Uani 1 1 d . . .
H4A H 0.7427 1.1964 0.8086 0.051 Uiso 1 1 calc R . .
H4B H 0.7639 1.2372 0.8843 0.051 Uiso 1 1 calc R . .
H4C H 0.6749 1.0956 0.8470 0.051 Uiso 1 1 calc R . .
N1 N 1.01832(10) 0.84057(10) 0.83280(5) 0.01578(19) Uani 1 1 d . . .
C11 C 1.09083(12) 0.81155(12) 0.88386(6) 0.0173(2) Uani 1 1 d . . .
C12 C 1.22160(13) 0.88871(14) 0.91185(6) 0.0224(3) Uani 1 1 d . . .
C7 C 1.28428(14) 1.01488(15) 0.89543(7) 0.0276(3) Uani 1 1 d . . .
H7 H 1.2252 1.0224 0.8570 0.033 Uiso 1 1 calc R . .
C8 C 1.41679(15) 1.0266(2) 0.88012(8) 0.0390(4) Uani 1 1 d . . .
H8A H 1.4776 1.0240 0.9180 0.059 Uiso 1 1 calc R . .
H8B H 1.4507 1.1076 0.8674 0.059 Uiso 1 1 calc R . .
H8C H 1.4065 0.9557 0.8452 0.059 Uiso 1 1 calc R . .
C9 C 1.30075(17) 1.12511(17) 0.95067(9) 0.0369(4) Uani 1 1 d . . .
H9A H 1.2158 1.1196 0.9593 0.055 Uiso 1 1 calc R . .
H9B H 1.3384 1.2066 0.9390 0.055 Uiso 1 1 calc R . .
H9C H 1.3585 1.1195 0.9889 0.055 Uiso 1 1 calc R . .
C13 C 1.29332(16) 0.84755(18) 0.95798(7) 0.0315(3) Uani 1 1 d . . .
H13 H 1.3815 0.8975 0.9769 0.038 Uiso 1 1 calc R . .
C14 C 1.23992(18) 0.73653(19) 0.97690(8) 0.0363(4) Uani 1 1 d . . .
H14 H 1.2918 0.7091 1.0074 0.044 Uiso 1 1 calc R . .
C15 C 1.11062(18) 0.66478(16) 0.95142(8) 0.0321(3) Uani 1 1 d . . .
H15 H 1.0740 0.5893 0.9656 0.039 Uiso 1 1 calc R . .
C16 C 1.03245(14) 0.70079(13) 0.90523(7) 0.0220(2) Uani 1 1 d DU A .
C17 C 0.89135(15) 0.62168(14) 0.87747(7) 0.0266(3) Uani 1 1 d DU . .
H17 H 0.8457 0.6761 0.8579 0.032 Uiso 0.860(4) 1 calc PR A 1
H17A H 0.8712 0.6470 0.8359 0.032 Uiso 0.140(4) 1 calc PR A 2
C18 C 0.8824(2) 0.51013(19) 0.82517(10) 0.0364(5) Uani 0.860(4) 1 d PDU A 1
H18A H 0.9271 0.5429 0.7932 0.055 Uiso 0.860(4) 1 calc PR A 1
H18B H 0.7909 0.4622 0.8048 0.055 Uiso 0.860(4) 1 calc PR A 1
H18C H 0.9235 0.4539 0.8440 0.055 Uiso 0.860(4) 1 calc PR A 1
C19 C 0.8250(2) 0.5726(3) 0.92901(11) 0.0469(7) Uani 0.860(4) 1 d PDU A 1
H19A H 0.8663 0.5160 0.9473 0.070 Uiso 0.860(4) 1 calc PR A 1
H19B H 0.7327 0.5255 0.9100 0.070 Uiso 0.860(4) 1 calc PR A 1
H19C H 0.8335 0.6450 0.9627 0.070 Uiso 0.860(4) 1 calc PR A 1
C18A C 0.8510(17) 0.4790(8) 0.8586(10) 0.061(4) Uani 0.140(4) 1 d PDU A 2
H18D H 0.9143 0.4551 0.8379 0.091 Uiso 0.140(4) 1 calc PR A 2
H18E H 0.7652 0.4456 0.8290 0.091 Uiso 0.140(4) 1 calc PR A 2
H18F H 0.8471 0.4432 0.8967 0.091 Uiso 0.140(4) 1 calc PR A 2
C19A C 0.8000(12) 0.6643(19) 0.9144(10) 0.070(5) Uani 0.140(4) 1 d PDU A 2
H19D H 0.8138 0.6447 0.9568 0.106 Uiso 0.140(4) 1 calc PR A 2
H19E H 0.7096 0.6191 0.8911 0.106 Uiso 0.140(4) 1 calc PR A 2
H19F H 0.8185 0.7564 0.9189 0.106 Uiso 0.140(4) 1 calc PR A 2
N2 N 0.75704(10) 0.71058(11) 0.73540(5) 0.0197(2) Uani 1 1 d . . .
C21 C 0.61208(15) 0.7926(2) 0.79601(9) 0.0409(4) Uani 1 1 d . . .
H21A H 0.5222 0.7611 0.8002 0.061 Uiso 1 1 calc R . .
H21B H 0.6254 0.8697 0.7786 0.061 Uiso 1 1 calc R . .
H21C H 0.6716 0.8128 0.8380 0.061 Uiso 1 1 calc R . .
C22 C 0.63781(13) 0.69323(16) 0.75239(7) 0.0274(3) Uani 1 1 d . . .
C23 C 0.55424(14) 0.57432(16) 0.72136(8) 0.0326(3) Uani 1 1 d . . .
H23 H 0.4670 0.5384 0.7243 0.039 Uiso 1 1 calc R . .
C24 C 0.62070(14) 0.51408(15) 0.68405(9) 0.0315(3) Uani 1 1 d . . .
H24 H 0.5860 0.4310 0.6573 0.038 Uiso 1 1 calc R . .
C25 C 0.74421(13) 0.59754(13) 0.69354(7) 0.0230(3) Uani 1 1 d . . .
C26 C 0.85188(14) 0.58074(14) 0.66430(8) 0.0277(3) Uani 1 1 d . . .
H26A H 0.8270 0.4923 0.6409 0.042 Uiso 1 1 calc R . .
H26B H 0.9308 0.6008 0.6980 0.042 Uiso 1 1 calc R . .
H26C H 0.8683 0.6381 0.6349 0.042 Uiso 1 1 calc R . .
O1 O 1.00816(8) 0.88166(8) 0.69168(4) 0.01490(16) Uani 1 1 d . . .
C31 C 1.09111(11) 0.92641(11) 0.65522(5) 0.0129(2) Uani 1 1 d . . .
C32 C 1.08093(11) 1.03063(11) 0.62912(6) 0.0129(2) Uani 1 1 d . . .
C33 C 1.16935(11) 1.07915(11) 0.59285(6) 0.0135(2) Uani 1 1 d . . .
C34 C 1.25674(12) 1.01687(11) 0.58023(6) 0.0153(2) Uani 1 1 d . . .
H34 H 1.3144 1.0487 0.5546 0.018 Uiso 1 1 calc R . .
C35 C 1.26266(11) 0.90940(11) 0.60380(6) 0.0143(2) Uani 1 1 d . . .
C36 C 1.18138(11) 0.86500(11) 0.64392(6) 0.0133(2) Uani 1 1 d . . .
C41 C 0.97773(11) 1.08520(11) 0.64074(6) 0.0137(2) Uani 1 1 d . . .
C42 C 0.84723(12) 1.01537(12) 0.61298(6) 0.0178(2) Uani 1 1 d . . .
H42 H 0.8243 0.9324 0.5871 0.021 Uiso 1 1 calc R . .
C43 C 0.75032(13) 1.06614(14) 0.62284(7) 0.0226(3) Uani 1 1 d . . .
H43 H 0.6619 1.0183 0.6033 0.027 Uiso 1 1 calc R . .
C44 C 0.78289(14) 1.18697(14) 0.66134(7) 0.0245(3) Uani 1 1 d . . .
H44 H 0.7168 1.2214 0.6684 0.029 Uiso 1 1 calc R . .
C45 C 0.91226(14) 1.25671(13) 0.68926(7) 0.0238(3) Uani 1 1 d . . .
H45 H 0.9348 1.3393 0.7154 0.029 Uiso 1 1 calc R . .
C46 C 1.00939(13) 1.20630(12) 0.67917(6) 0.0187(2) Uani 1 1 d . . .
H46 H 1.0978 1.2547 0.6986 0.022 Uiso 1 1 calc R . .
C51 C 1.17555(12) 1.19577(11) 0.56732(6) 0.0148(2) Uani 1 1 d . . .
C52 C 1.07007(14) 1.20591(12) 0.52579(6) 0.0219(3) Uani 1 1 d . . .
H52 H 0.9885 1.1395 0.5151 0.026 Uiso 1 1 calc R . .
C53 C 1.08466(17) 1.31405(14) 0.49993(7) 0.0278(3) Uani 1 1 d . . .
H53 H 1.0129 1.3201 0.4710 0.033 Uiso 1 1 calc R . .
C54 C 1.20279(17) 1.41287(13) 0.51598(7) 0.0270(3) Uani 1 1 d . . .
H54 H 1.2119 1.4856 0.4977 0.032 Uiso 1 1 calc R . .
C55 C 1.30671(15) 1.40504(13) 0.55846(7) 0.0241(3) Uani 1 1 d . . .
H55 H 1.3870 1.4734 0.5705 0.029 Uiso 1 1 calc R . .
C56 C 1.29363(13) 1.29662(12) 0.58363(7) 0.0193(2) Uani 1 1 d . . .
H56 H 1.3659 1.2910 0.6123 0.023 Uiso 1 1 calc R . .
C61 C 1.35491(12) 0.84657(11) 0.58442(6) 0.0164(2) Uani 1 1 d . . .
C62 C 1.35452(15) 0.81761(14) 0.51983(7) 0.0248(3) Uani 1 1 d . . .
H62 H 1.2946 0.8366 0.4892 0.030 Uiso 1 1 calc R . .
C63 C 1.44097(17) 0.76129(16) 0.49978(8) 0.0312(3) Uani 1 1 d . . .
H63 H 1.4397 0.7420 0.4557 0.037 Uiso 1 1 calc R . .
C64 C 1.52879(16) 0.73327(15) 0.54389(8) 0.0290(3) Uani 1 1 d . . .
H64 H 1.5877 0.6947 0.5302 0.035 Uiso 1 1 calc R . .
C65 C 1.53041(14) 0.76168(14) 0.60809(8) 0.0250(3) Uani 1 1 d . . .
H65 H 1.5907 0.7428 0.6385 0.030 Uiso 1 1 calc R . .
C66 C 1.44393(12) 0.81788(13) 0.62827(7) 0.0199(2) Uani 1 1 d . . .
H66 H 1.4456 0.8369 0.6724 0.024 Uiso 1 1 calc R . .
C71 C 1.18537(11) 0.75496(11) 0.67367(6) 0.0139(2) Uani 1 1 d . . .
C72 C 1.16115(12) 0.63360(11) 0.63695(6) 0.0166(2) Uani 1 1 d . . .
H72 H 1.1440 0.6204 0.5918 0.020 Uiso 1 1 calc R . .
C73 C 1.16191(13) 0.53203(12) 0.66596(7) 0.0195(2) Uani 1 1 d . . .
H73 H 1.1432 0.4494 0.6405 0.023 Uiso 1 1 calc R . .
C74 C 1.18992(13) 0.55090(13) 0.73199(7) 0.0205(2) Uani 1 1 d . . .
H74 H 1.1908 0.4814 0.7517 0.025 Uiso 1 1 calc R . .
C75 C 1.21665(13) 0.67149(13) 0.76918(6) 0.0190(2) Uani 1 1 d . . .
H75 H 1.2371 0.6849 0.8144 0.023 Uiso 1 1 calc R . .
C76 C 1.21333(12) 0.77255(12) 0.74002(6) 0.0159(2) Uani 1 1 d . . .
H76 H 1.2303 0.8546 0.7656 0.019 Uiso 1 1 calc R . .
C1S C 0.4918(4) 0.5782(4) 0.9245(2) 0.0629(11) Uani 0.643(4) 1 d PDU B 1
H1S1 H 0.5376 0.5432 0.9559 0.094 Uiso 0.643(4) 1 calc PR B 1
H1S2 H 0.4414 0.6236 0.9448 0.094 Uiso 0.643(4) 1 calc PR B 1
H1S3 H 0.5552 0.6375 0.9077 0.094 Uiso 0.643(4) 1 calc PR B 1
C2S C 0.4010(4) 0.4705(4) 0.8702(2) 0.0506(9) Uani 0.643(4) 1 d PDU B 1
H2S1 H 0.3328 0.4159 0.8872 0.061 Uiso 0.643(4) 1 calc PR B 1
H2S2 H 0.3576 0.5075 0.8382 0.061 Uiso 0.643(4) 1 calc PR B 1
C3S C 0.4648(3) 0.3886(3) 0.83747(14) 0.0393(7) Uani 0.643(4) 1 d PDU B 1
H3S1 H 0.5031 0.3473 0.8690 0.047 Uiso 0.643(4) 1 calc PR B 1
H3S2 H 0.5372 0.4444 0.8234 0.047 Uiso 0.643(4) 1 calc PR B 1
C4S C 0.3784(3) 0.2862(3) 0.78059(16) 0.0430(8) Uani 0.643(4) 1 d PDU B 1
H4S1 H 0.3340 0.3261 0.7505 0.052 Uiso 0.643(4) 1 calc PR B 1
H4S2 H 0.3107 0.2253 0.7951 0.052 Uiso 0.643(4) 1 calc PR B 1
C5S C 0.4492(4) 0.2124(4) 0.7450(2) 0.0425(8) Uani 0.643(4) 1 d PDU B 1
H5S1 H 0.5142 0.2712 0.7288 0.064 Uiso 0.643(4) 1 calc PR B 1
H5S2 H 0.3866 0.1474 0.7092 0.064 Uiso 0.643(4) 1 calc PR B 1
H5S3 H 0.4924 0.1712 0.7740 0.064 Uiso 0.643(4) 1 calc PR B 1
C1T C 0.3684(13) 0.5245(12) 0.9124(6) 0.119(4) Uani 0.357(4) 1 d PDU B 2
H1T1 H 0.2898 0.5113 0.8797 0.179 Uiso 0.357(4) 1 calc PR B 2
H1T2 H 0.4145 0.6161 0.9284 0.179 Uiso 0.357(4) 1 calc PR B 2
H1T3 H 0.3444 0.4857 0.9476 0.179 Uiso 0.357(4) 1 calc PR B 2
C2T C 0.4489(10) 0.4684(10) 0.8859(5) 0.080(3) Uani 0.357(4) 1 d PDU B 2
H2T1 H 0.4982 0.4393 0.9195 0.096 Uiso 0.357(4) 1 calc PR B 2
H2T2 H 0.5125 0.5337 0.8715 0.096 Uiso 0.357(4) 1 calc PR B 2
C3T C 0.3812(6) 0.3619(6) 0.8331(3) 0.0520(15) Uani 0.357(4) 1 d PDU B 2
H3T1 H 0.3206 0.2942 0.8477 0.062 Uiso 0.357(4) 1 calc PR B 2
H3T2 H 0.3292 0.3895 0.7999 0.062 Uiso 0.357(4) 1 calc PR B 2
C4T C 0.4670(7) 0.3123(7) 0.8067(4) 0.0637(17) Uani 0.357(4) 1 d PDU B 2
H4T1 H 0.5193 0.2848 0.8398 0.076 Uiso 0.357(4) 1 calc PR B 2
H4T2 H 0.5272 0.3795 0.7916 0.076 Uiso 0.357(4) 1 calc PR B 2
C5T C 0.3952(12) 0.2026(11) 0.7527(5) 0.085(3) Uani 0.357(4) 1 d PDU B 2
H5T1 H 0.3368 0.1354 0.7678 0.127 Uiso 0.357(4) 1 calc PR B 2
H5T2 H 0.4570 0.1696 0.7349 0.127 Uiso 0.357(4) 1 calc PR B 2
H5T3 H 0.3443 0.2301 0.7197 0.127 Uiso 0.357(4) 1 calc PR B 2

loop_
_atom_site_aniso_label
_atom_site_aniso_U_11
_atom_site_aniso_U_22
_atom_site_aniso_U_33
_atom_site_aniso_U_23
_atom_site_aniso_U_13
_atom_site_aniso_U_12
Mo1 0.01135(5) 0.01686(5) 0.01306(5) 0.00560(3) 0.00416(3) 0.00411(3)
C1 0.0199(6) 0.0260(6) 0.0185(6) 0.0090(5) 0.0084(5) 0.0111(5)
Si1 0.02654(18) 0.02713(18) 0.02009(17) 0.00707(14) 0.00999(14) 0.01520(15)
C2 0.0416(9) 0.0382(8) 0.0197(7) 0.0094(6) 0.0122(6) 0.0200(7)
C3 0.0333(8) 0.0283(7) 0.0323(8) 0.0059(6) 0.0065(6) 0.0117(6)
C4 0.0362(8) 0.0425(9) 0.0364(9) 0.0125(7) 0.0180(7) 0.0261(7)
N1 0.0147(4) 0.0178(5) 0.0151(5) 0.0045(4) 0.0037(4) 0.0053(4)
C11 0.0189(5) 0.0222(6) 0.0130(5) 0.0035(4) 0.0032(4) 0.0107(5)
C12 0.0202(6) 0.0318(7) 0.0153(6) 0.0021(5) 0.0026(5) 0.0111(5)
C7 0.0177(6) 0.0352(7) 0.0230(7) 0.0035(6) 0.0007(5) 0.0026(5)
C8 0.0180(6) 0.0591(11) 0.0286(8) 0.0028(8) 0.0029(6) 0.0012(7)
C9 0.0326(8) 0.0338(8) 0.0348(9) -0.0011(7) 0.0023(7) 0.0046(7)
C13 0.0256(7) 0.0488(9) 0.0210(7) 0.0049(6) -0.0011(5) 0.0189(7)
C14 0.0426(9) 0.0519(10) 0.0235(7) 0.0122(7) 0.0014(6) 0.0308(8)
C15 0.0447(9) 0.0346(8) 0.0257(7) 0.0142(6) 0.0087(7) 0.0220(7)
C16 0.0288(6) 0.0230(6) 0.0185(6) 0.0069(5) 0.0067(5) 0.0131(5)
C17 0.0319(7) 0.0224(6) 0.0249(7) 0.0099(5) 0.0078(5) 0.0052(5)
C18 0.0440(11) 0.0271(9) 0.0324(10) 0.0018(7) -0.0009(8) 0.0115(8)
C19 0.0374(11) 0.0614(16) 0.0315(10) 0.0185(10) 0.0097(8) -0.0039(10)
C18A 0.075(8) 0.024(2) 0.062(9) -0.003(5) 0.006(7) -0.001(3)
C19A 0.030(3) 0.082(9) 0.079(9) -0.026(8) 0.014(6) 0.009(6)
N2 0.0124(4) 0.0261(5) 0.0191(5) 0.0077(4) 0.0033(4) 0.0033(4)
C21 0.0185(7) 0.0605(12) 0.0366(9) -0.0011(8) 0.0132(6) 0.0045(7)
C22 0.0143(5) 0.0413(8) 0.0251(7) 0.0116(6) 0.0063(5) 0.0040(5)
C23 0.0146(6) 0.0387(8) 0.0397(9) 0.0153(7) 0.0047(6) -0.0005(6)
C24 0.0181(6) 0.0245(7) 0.0445(9) 0.0098(6) -0.0002(6) -0.0006(5)
C25 0.0165(6) 0.0206(6) 0.0288(7) 0.0088(5) 0.0012(5) 0.0026(5)
C26 0.0217(6) 0.0197(6) 0.0377(8) 0.0019(6) 0.0043(6) 0.0046(5)
O1 0.0157(4) 0.0153(4) 0.0167(4) 0.0064(3) 0.0080(3) 0.0056(3)
C31 0.0135(5) 0.0126(5) 0.0127(5) 0.0029(4) 0.0049(4) 0.0033(4)
C32 0.0131(5) 0.0114(4) 0.0139(5) 0.0024(4) 0.0039(4) 0.0036(4)
C33 0.0154(5) 0.0114(4) 0.0138(5) 0.0033(4) 0.0047(4) 0.0035(4)
C34 0.0165(5) 0.0148(5) 0.0163(5) 0.0048(4) 0.0076(4) 0.0051(4)
C35 0.0144(5) 0.0143(5) 0.0153(5) 0.0032(4) 0.0054(4) 0.0053(4)
C36 0.0140(5) 0.0124(5) 0.0140(5) 0.0031(4) 0.0047(4) 0.0042(4)
C41 0.0149(5) 0.0137(5) 0.0151(5) 0.0063(4) 0.0057(4) 0.0058(4)
C42 0.0165(5) 0.0173(5) 0.0203(6) 0.0063(4) 0.0049(4) 0.0052(4)
C43 0.0162(5) 0.0273(6) 0.0281(7) 0.0126(5) 0.0068(5) 0.0086(5)
C44 0.0251(6) 0.0275(7) 0.0325(7) 0.0146(6) 0.0149(6) 0.0172(5)
C45 0.0288(7) 0.0190(6) 0.0298(7) 0.0065(5) 0.0131(6) 0.0131(5)
C46 0.0193(6) 0.0155(5) 0.0222(6) 0.0031(4) 0.0075(5) 0.0064(4)
C51 0.0196(5) 0.0122(5) 0.0147(5) 0.0036(4) 0.0077(4) 0.0056(4)
C52 0.0271(6) 0.0169(5) 0.0185(6) 0.0032(5) 0.0002(5) 0.0061(5)
C53 0.0420(8) 0.0226(6) 0.0195(6) 0.0065(5) 0.0002(6) 0.0150(6)
C54 0.0494(9) 0.0173(6) 0.0209(6) 0.0087(5) 0.0162(6) 0.0141(6)
C55 0.0308(7) 0.0154(5) 0.0297(7) 0.0069(5) 0.0172(6) 0.0060(5)
C56 0.0197(6) 0.0157(5) 0.0242(6) 0.0059(5) 0.0099(5) 0.0048(4)
C61 0.0178(5) 0.0147(5) 0.0199(6) 0.0054(4) 0.0090(4) 0.0066(4)
C62 0.0314(7) 0.0294(7) 0.0216(6) 0.0076(5) 0.0119(5) 0.0177(6)
C63 0.0404(8) 0.0366(8) 0.0267(7) 0.0061(6) 0.0191(7) 0.0216(7)
C64 0.0309(7) 0.0263(7) 0.0410(9) 0.0093(6) 0.0213(7) 0.0170(6)
C65 0.0205(6) 0.0258(6) 0.0369(8) 0.0137(6) 0.0130(6) 0.0126(5)
C66 0.0174(5) 0.0226(6) 0.0233(6) 0.0086(5) 0.0089(5) 0.0076(5)
C71 0.0135(5) 0.0135(5) 0.0165(5) 0.0045(4) 0.0057(4) 0.0052(4)
C72 0.0193(5) 0.0147(5) 0.0173(5) 0.0040(4) 0.0065(4) 0.0064(4)
C73 0.0247(6) 0.0146(5) 0.0230(6) 0.0053(4) 0.0096(5) 0.0089(5)
C74 0.0244(6) 0.0196(6) 0.0241(6) 0.0107(5) 0.0104(5) 0.0114(5)
C75 0.0210(6) 0.0224(6) 0.0172(6) 0.0073(5) 0.0056(5) 0.0102(5)
C76 0.0167(5) 0.0159(5) 0.0164(5) 0.0033(4) 0.0045(4) 0.0069(4)
C1S 0.055(2) 0.061(2) 0.066(2) -0.0077(18) 0.0091(18) 0.0222(18)
C2S 0.0282(17) 0.054(2) 0.060(2) 0.0067(16) -0.0041(15) 0.0100(15)
C3S 0.0395(17) 0.0356(14) 0.0365(15) 0.0098(11) -0.0004(12) 0.0081(12)
C4S 0.0299(13) 0.0394(15) 0.0476(17) 0.0105(12) -0.0106(12) 0.0052(11)
C5S 0.0426(19) 0.0416(16) 0.0336(17) 0.0079(12) -0.0040(14) 0.0077(14)
C1T 0.123(9) 0.108(8) 0.112(9) -0.013(6) 0.021(7) 0.040(7)
C2T 0.061(5) 0.070(5) 0.089(6) 0.007(4) -0.008(4) 0.012(4)
C3T 0.030(3) 0.067(4) 0.045(3) 0.020(2) 0.001(2) -0.004(2)
C4T 0.054(4) 0.064(4) 0.058(4) 0.022(3) -0.002(3) 0.002(3)
C5T 0.098(9) 0.092(7) 0.040(4) 0.005(4) -0.008(5) 0.014(6)

loop_
_atom_type_symbol
_atom_type_description
_atom_type_scat_dispersion_real
_atom_type_scat_dispersion_imag
_atom_type_scat_source
C C 0.0033 0.0016 'International Tables Vol C Tables 4.2.6.8 and 6.1.1.4'
H H 0.0000 0.0000 'International Tables Vol C Tables 4.2.6.8 and 6.1.1.4'
N N 0.0061 0.0033 'International Tables Vol C Tables 4.2.6.8 and 6.1.1.4'
O O 0.0106 0.0060 'International Tables Vol C Tables 4.2.6.8 and 6.1.1.4'
Si Si 0.0817 0.0704 'International Tables Vol C Tables 4.2.6.8 and 6.1.1.4'
Mo Mo -1.6832 0.6857 'International Tables Vol C Tables 4.2.6.8 and 6.1.1.4'

loop_
_geom_angle_atom_site_label_1
_geom_angle_atom_site_label_2
_geom_angle_atom_site_label_3
_geom_angle
N1 Mo1 C1 102.62(6)
N1 Mo1 O1 121.71(5)
C1 Mo1 O1 108.17(5)
N1 Mo1 N2 108.24(5)
C1 Mo1 N2 101.39(5)
O1 Mo1 N2 112.36(4)
Si1 C1 Mo1 139.96(8)
Si1 C1 H1 117.5(11)
Mo1 C1 H1 102.1(11)
C1 Si1 C2 110.49(7)
C1 Si1 C3 108.04(7)
C2 Si1 C3 110.32(8)
C1 Si1 C4 107.45(7)
C2 Si1 C4 110.62(8)
C3 Si1 C4 109.84(8)
Si1 C2 H2A 109.5
Si1 C2 H2B 109.5
H2A C2 H2B 109.5
Si1 C2 H2C 109.5
H2A C2 H2C 109.5
H2B C2 H2C 109.5
Si1 C3 H3A 109.5
Si1 C3 H3B 109.5
H3A C3 H3B 109.5
Si1 C3 H3C 109.5
H3A C3 H3C 109.5
H3B C3 H3C 109.5
Si1 C4 H4A 109.5
Si1 C4 H4B 109.5
H4A C4 H4B 109.5
Si1 C4 H4C 109.5
H4A C4 H4C 109.5
H4B C4 H4C 109.5
C11 N1 Mo1 170.41(10)
N1 C11 C16 118.41(12)
N1 C11 C12 120.60(12)
C16 C11 C12 120.94(12)
C13 C12 C11 117.98(14)
C13 C12 C7 119.05(13)
C11 C12 C7 122.93(12)
C12 C7 C9 109.95(13)
C12 C7 C8 112.72(15)
C9 C7 C8 109.42(13)
C12 C7 H7 108.2
C9 C7 H7 108.2
C8 C7 H7 108.2
C7 C8 H8A 109.5
C7 C8 H8B 109.5
H8A C8 H8B 109.5
C7 C8 H8C 109.5
H8A C8 H8C 109.5
H8B C8 H8C 109.5
C7 C9 H9A 109.5
C7 C9 H9B 109.5
H9A C9 H9B 109.5
C7 C9 H9C 109.5
H9A C9 H9C 109.5
H9B C9 H9C 109.5
C14 C13 C12 121.71(15)
C14 C13 H13 119.1
C12 C13 H13 119.1
C13 C14 C15 119.92(14)
C13 C14 H14 120.0
C15 C14 H14 120.0
C14 C15 C16 121.47(15)
C14 C15 H15 119.3
C16 C15 H15 119.3
C15 C16 C11 117.80(14)
C15 C16 C17 121.17(13)
C11 C16 C17 121.00(12)
C18A C17 C16 120.4(7)
C18A C17 C18 35.9(8)
C16 C17 C18 109.10(14)
C18A C17 C19 74.8(8)
C16 C17 C19 111.43(14)
C18 C17 C19 110.46(17)
C18A C17 C19A 111.6(9)
C16 C17 C19A 112.6(6)
C18 C17 C19A 137.7(6)
C19 C17 C19A 46.6(10)
C18A C17 H17 125.8
C16 C17 H17 108.6
C18 C17 H17 108.6
C19 C17 H17 108.6
C19A C17 H17 64.2
C18A C17 H17A 103.3
C16 C17 H17A 103.3
C18 C17 H17A 73.2
C19 C17 H17A 140.7
C19A C17 H17A 103.3
H17 C17 H17A 40.3
C17 C18 H18A 109.5
C17 C18 H18B 109.5
C17 C18 H18C 109.5
C17 C19 H19A 109.5
C17 C19 H19B 109.5
C17 C19 H19C 109.5
C17 C18A H18D 109.5
C17 C18A H18E 109.5
H18D C18A H18E 109.5
C17 C18A H18F 109.5
H18D C18A H18F 109.5
H18E C18A H18F 109.5
C17 C19A H19D 109.5
C17 C19A H19E 109.5
H19D C19A H19E 109.5
C17 C19A H19F 109.5
H19D C19A H19F 109.5
H19E C19A H19F 109.5
C25 N2 C22 106.88(11)
C25 N2 Mo1 119.28(9)
C22 N2 Mo1 133.79(10)
C22 C21 H21A 109.5
C22 C21 H21B 109.5
H21A C21 H21B 109.5
C22 C21 H21C 109.5
H21A C21 H21C 109.5
H21B C21 H21C 109.5
C23 C22 N2 108.65(14)
C23 C22 C21 128.04(14)
N2 C22 C21 123.30(13)
C22 C23 C24 108.04(13)
C22 C23 H23 126.0
C24 C23 H23 126.0
C25 C24 C23 107.50(14)
C25 C24 H24 126.3
C23 C24 H24 126.3
C24 C25 N2 108.93(14)
C24 C25 C26 128.60(14)
N2 C25 C26 122.43(11)
C25 C26 H26A 109.5
C25 C26 H26B 109.5
H26A C26 H26B 109.5
C25 C26 H26C 109.5
H26A C26 H26C 109.5
H26B C26 H26C 109.5
C31 O1 Mo1 163.29(8)
O1 C31 C32 118.19(10)
O1 C31 C36 118.96(10)
C32 C31 C36 122.83(10)
C31 C32 C33 118.10(11)
C31 C32 C41 119.14(10)
C33 C32 C41 122.76(10)
C34 C33 C32 119.19(11)
C34 C33 C51 117.72(10)
C32 C33 C51 123.08(11)
C33 C34 C35 122.53(11)
C33 C34 H34 118.7
C35 C34 H34 118.7
C34 C35 C36 119.04(11)
C34 C35 C61 117.87(10)
C36 C35 C61 123.09(11)
C35 C36 C31 118.07(10)
C35 C36 C71 122.76(11)
C31 C36 C71 119.16(10)
C46 C41 C42 118.87(12)
C46 C41 C32 120.96(11)
C42 C41 C32 120.17(11)
C43 C42 C41 120.61(12)
C43 C42 H42 119.7
C41 C42 H42 119.7
C42 C43 C44 120.08(13)
C42 C43 H43 120.0
C44 C43 H43 120.0
C45 C44 C43 119.64(13)
C45 C44 H44 120.2
C43 C44 H44 120.2
C44 C45 C46 120.35(13)
C44 C45 H45 119.8
C46 C45 H45 119.8
C45 C46 C41 120.45(12)
C45 C46 H46 119.8
C41 C46 H46 119.8
C52 C51 C56 118.85(12)
C52 C51 C33 122.47(11)
C56 C51 C33 118.61(11)
C51 C52 C53 119.75(13)
C51 C52 H52 120.1
C53 C52 H52 120.1
C54 C53 C52 120.79(14)
C54 C53 H53 119.6
C52 C53 H53 119.6
C55 C54 C53 119.77(13)
C55 C54 H54 120.1
C53 C54 H54 120.1
C54 C55 C56 119.79(13)
C54 C55 H55 120.1
C56 C55 H55 120.1
C55 C56 C51 121.01(13)
C55 C56 H56 119.5
C51 C56 H56 119.5
C66 C61 C62 118.43(12)
C66 C61 C35 122.67(12)
C62 C61 C35 118.88(12)
C63 C62 C61 120.76(14)
C63 C62 H62 119.6
C61 C62 H62 119.6
C64 C63 C62 120.16(14)
C64 C63 H63 119.9
C62 C63 H63 119.9
C63 C64 C65 119.70(13)
C63 C64 H64 120.1
C65 C64 H64 120.1
C64 C65 C66 120.26(14)
C64 C65 H65 119.9
C66 C65 H65 119.9
C65 C66 C61 120.69(13)
C65 C66 H66 119.7
C61 C66 H66 119.7
C76 C71 C72 118.64(11)
C76 C71 C36 119.54(11)
C72 C71 C36 121.82(11)
C73 C72 C71 120.53(12)
C73 C72 H72 119.7
C71 C72 H72 119.7
C74 C73 C72 120.20(12)
C74 C73 H73 119.9
C72 C73 H73 119.9
C73 C74 C75 119.94(12)
C73 C74 H74 120.0
C75 C74 H74 120.0
C74 C75 C76 119.77(12)
C74 C75 H75 120.1
C76 C75 H75 120.1
C75 C76 C71 120.89(12)
C75 C76 H76 119.6
C71 C76 H76 119.6
C2S C1S H1S1 109.5
C2S C1S H1S2 109.5
H1S1 C1S H1S2 109.5
C2S C1S H1S3 109.5
H1S1 C1S H1S3 109.5
H1S2 C1S H1S3 109.5
C3S C2S C1S 114.9(3)
C3S C2S H2S1 108.6
C1S C2S H2S1 108.6
C3S C2S H2S2 108.6
C1S C2S H2S2 108.6
H2S1 C2S H2S2 107.5
C2S C3S C4S 116.0(3)
C2S C3S H3S1 108.3
C4S C3S H3S1 108.3
C2S C3S H3S2 108.3
C4S C3S H3S2 108.3
H3S1 C3S H3S2 107.4
C3S C4S C5S 114.5(3)
C3S C4S H4S1 108.6
C5S C4S H4S1 108.6
C3S C4S H4S2 108.6
C5S C4S H4S2 108.6
H4S1 C4S H4S2 107.6
C4S C5S H5S1 109.5
C4S C5S H5S2 109.5
H5S1 C5S H5S2 109.5
C4S C5S H5S3 109.5
H5S1 C5S H5S3 109.5
H5S2 C5S H5S3 109.5
C2T C1T H1T1 109.5
C2T C1T H1T2 109.5
H1T1 C1T H1T2 109.5
C2T C1T H1T3 109.5
H1T1 C1T H1T3 109.5
H1T2 C1T H1T3 109.5
C1T C2T C3T 114.2(9)
C1T C2T H2T1 108.7
C3T C2T H2T1 108.7
C1T C2T H2T2 108.7
C3T C2T H2T2 108.7
H2T1 C2T H2T2 107.6
C4T C3T C2T 111.8(7)
C4T C3T H3T1 109.3
C2T C3T H3T1 109.3
C4T C3T H3T2 109.3
C2T C3T H3T2 109.3
H3T1 C3T H3T2 107.9
C3T C4T C5T 110.8(8)
C3T C4T H4T1 109.5
C5T C4T H4T1 109.5
C3T C4T H4T2 109.5
C5T C4T H4T2 109.5
H4T1 C4T H4T2 108.1
C4T C5T H5T1 109.5
C4T C5T H5T2 109.5
H5T1 C5T H5T2 109.5
C4T C5T H5T3 109.5
H5T1 C5T H5T3 109.5
H5T2 C5T H5T3 109.5

loop_
_geom_bond_atom_site_label_1
_geom_bond_atom_site_label_2
_geom_bond_distance
Mo1 N1 1.7365(11)
Mo1 C1 1.8749(14)
Mo1 O1 1.8942(9)
Mo1 N2 2.0419(11)
C1 Si1 1.8618(15)
C1 H1 0.946(14)
Si1 C2 1.8637(16)
Si1 C3 1.8671(17)
Si1 C4 1.8703(17)
C2 H2A 0.9800
C2 H2B 0.9800
C2 H2C 0.9800
C3 H3A 0.9800
C3 H3B 0.9800
C3 H3C 0.9800
C4 H4A 0.9800
C4 H4B 0.9800
C4 H4C 0.9800
N1 C11 1.3941(16)
C11 C16 1.4128(19)
C11 C12 1.4168(19)
C12 C13 1.392(2)
C12 C7 1.512(2)
C7 C9 1.536(2)
C7 C8 1.537(2)
C7 H7 1.0000
C8 H8A 0.9800
C8 H8B 0.9800
C8 H8C 0.9800
C9 H9A 0.9800
C9 H9B 0.9800
C9 H9C 0.9800
C13 C14 1.374(3)
C13 H13 0.9500
C14 C15 1.382(3)
C14 H14 0.9500
C15 C16 1.398(2)
C15 H15 0.9500
C16 C17 1.510(2)
C17 C18A 1.502(8)
C17 C18 1.530(2)
C17 C19 1.535(2)
C17 C19A 1.539(8)
C17 H17 1.0000
C17 H17A 1.0000
C18 H18A 0.9800
C18 H18B 0.9800
C18 H18C 0.9800
C19 H19A 0.9800
C19 H19B 0.9800
C19 H19C 0.9800
C18A H18D 0.9800
C18A H18E 0.9800
C18A H18F 0.9800
C19A H19D 0.9800
C19A H19E 0.9800
C19A H19F 0.9800
N2 C25 1.4022(19)
N2 C22 1.4033(17)
C21 C22 1.484(3)
C21 H21A 0.9800
C21 H21B 0.9800
C21 H21C 0.9800
C22 C23 1.369(2)
C23 C24 1.417(3)
C23 H23 0.9500
C24 C25 1.3705(19)
C24 H24 0.9500
C25 C26 1.496(2)
C26 H26A 0.9800
C26 H26B 0.9800
C26 H26C 0.9800
O1 C31 1.3572(14)
C31 C32 1.4042(16)
C31 C36 1.4100(16)
C32 C33 1.4062(16)
C32 C41 1.4918(17)
C33 C34 1.3952(17)
C33 C51 1.4899(16)
C34 C35 1.3985(16)
C34 H34 0.9500
C35 C36 1.4062(16)
C35 C61 1.4896(17)
C36 C71 1.4912(16)
C41 C46 1.3956(17)
C41 C42 1.3958(17)
C42 C43 1.3920(19)
C42 H42 0.9500
C43 C44 1.392(2)
C43 H43 0.9500
C44 C45 1.386(2)
C44 H44 0.9500
C45 C46 1.3930(19)
C45 H45 0.9500
C46 H46 0.9500
C51 C52 1.3918(18)
C51 C56 1.3997(17)
C52 C53 1.3965(19)
C52 H52 0.9500
C53 C54 1.389(2)
C53 H53 0.9500
C54 C55 1.379(2)
C54 H54 0.9500
C55 C56 1.3923(18)
C55 H55 0.9500
C56 H56 0.9500
C61 C66 1.3937(18)
C61 C62 1.3973(19)
C62 C63 1.392(2)
C62 H62 0.9500
C63 C64 1.384(2)
C63 H63 0.9500
C64 C65 1.385(2)
C64 H64 0.9500
C65 C66 1.3930(19)
C65 H65 0.9500
C66 H66 0.9500
C71 C76 1.3965(17)
C71 C72 1.3973(17)
C72 C73 1.3898(17)
C72 H72 0.9500
C73 C74 1.3886(19)
C73 H73 0.9500
C74 C75 1.3889(19)
C74 H74 0.9500
C75 C76 1.3916(17)
C75 H75 0.9500
C76 H76 0.9500
C1S C2S 1.517(5)
C1S H1S1 0.9800
C1S H1S2 0.9800
C1S H1S3 0.9800
C2S C3S 1.493(5)
C2S H2S1 0.9900
C2S H2S2 0.9900
C3S C4S 1.508(4)
C3S H3S1 0.9900
C3S H3S2 0.9900
C4S C5S 1.523(5)
C4S H4S1 0.9900
C4S H4S2 0.9900
C5S H5S1 0.9800
C5S H5S2 0.9800
C5S H5S3 0.9800
C1T C2T 1.392(11)
C1T H1T1 0.9800
C1T H1T2 0.9800
C1T H1T3 0.9800
C2T C3T 1.438(9)
C2T H2T1 0.9900
C2T H2T2 0.9900
C3T C4T 1.401(9)
C3T H3T1 0.9900
C3T H3T2 0.9900
C4T C5T 1.478(10)
C4T H4T1 0.9900
C4T H4T2 0.9900
C5T H5T1 0.9800
C5T H5T2 0.9800
C5T H5T3 0.9800
